data_4074052
loop_
_publ_author_name
'Wu, De-Hong'
'Xu, Bao-Hua'
'Li, Yi-Zhi'
'Yan, Hong'

_publ_section_title
;
 Diruthenium Half-Sandwich Complexes Containing One \m-E2(E = S, Se) Unit
 and Two Chelating 1,2-Dicarba-closo-dodecaborane-1,2-dithiolate
 Ligands:&#x00A0; Reactivity Studies with Methyl Acetylene Carboxylates
;
_journal_issue 25
_journal_name_full Organometallics
_journal_page_first 6300
_journal_paper_doi 10.1021/om7008556
_journal_volume 26
_journal_year 2007
_chemical_formula_moiety 'C18 H44 B20 O5 Ru2 S4 Se2'
_chemical_formula_sum 'C18 H44 B20 O5 Ru2 S4 Se2'
_chemical_formula_weight 1045.03
_chemical_name_systematic
; 
 ? 
;
_space_group_IT_number 14
_symmetry_cell_setting monoclinic
_symmetry_space_group_name_Hall '-P 2yn'
_symmetry_space_group_name_H-M 'P 1 21/n 1'
_atom_sites_solution_hydrogens geom
_atom_sites_solution_primary direct
_atom_sites_solution_secondary difmap
_audit_creation_method SHELXL-97
_cell_angle_alpha 90.00
_cell_angle_beta 103.722(3)
_cell_angle_gamma 90.00
_cell_formula_units_Z 4
_cell_length_a 11.274(2)
_cell_length_b 22.082(5)
_cell_length_c 20.768(5)
_cell_measurement_reflns_used 3393
_cell_measurement_temperature 291(2)
_cell_measurement_theta_max 21.34
_cell_measurement_theta_min 2.22
_cell_volume 5022.7(19)
_computing_cell_refinement 'Bruker SMART'
_computing_data_collection 'Bruker SMART'
_computing_data_reduction 'Bruker SAINT'
_computing_molecular_graphics 'Bruker SHELXTL'
_computing_publication_material 'Bruker SHELXTL'
_computing_structure_refinement 'Bruker SHELXTL'
_computing_structure_solution 'Bruker SHELXTL'
_diffrn_ambient_temperature 291(2)
_diffrn_measured_fraction_theta_full 0.996
_diffrn_measured_fraction_theta_max 0.996
_diffrn_measurement_device_type 'CCD area detector'
_diffrn_measurement_method 'phi and omega scans'
_diffrn_radiation_monochromator graphite
_diffrn_radiation_source 'sealed tube'
_diffrn_radiation_type MoK\a
_diffrn_radiation_wavelength 0.71073
_diffrn_reflns_av_R_equivalents 0.0333
_diffrn_reflns_av_sigmaI/netI 0.0427
_diffrn_reflns_limit_h_max 13
_diffrn_reflns_limit_h_min -13
_diffrn_reflns_limit_k_max 25
_diffrn_reflns_limit_k_min -27
_diffrn_reflns_limit_l_max 19
_diffrn_reflns_limit_l_min -25
_diffrn_reflns_number 27058
_diffrn_reflns_theta_full 26.00
_diffrn_reflns_theta_max 26.00
_diffrn_reflns_theta_min 1.84
_exptl_absorpt_coefficient_mu 2.242
_exptl_absorpt_correction_T_max 0.58
_exptl_absorpt_correction_T_min 0.50
_exptl_absorpt_correction_type multi-scan
_exptl_absorpt_process_details '(SADABS; Bruker, 2000)'
_exptl_crystal_colour red
_exptl_crystal_density_diffrn 1.382
_exptl_crystal_density_method 'not measured'
_exptl_crystal_description block
_exptl_crystal_F_000 2048
_exptl_crystal_size_max 0.32
_exptl_crystal_size_mid 0.26
_exptl_crystal_size_min 0.24
_refine_diff_density_max 0.432
_refine_diff_density_min -0.979
_refine_diff_density_rms 0.093
_refine_ls_extinction_method none
_refine_ls_goodness_of_fit_ref 1.059
_refine_ls_hydrogen_treatment constr
_refine_ls_matrix_type full
_refine_ls_number_parameters 509
_refine_ls_number_reflns 9818
_refine_ls_number_restraints 0
_refine_ls_restrained_S_all 1.059
_refine_ls_R_factor_all 0.0653
_refine_ls_R_factor_gt 0.0482
_refine_ls_shift/su_max 0.000
_refine_ls_shift/su_mean 0.000
_refine_ls_structure_factor_coef Fsqd
_refine_ls_weighting_details 'calc w=1/[\s^2^(Fo^2^)+(0.07P)^2^+1.99P] where P=(Fo^2^+2Fc^2^)/3'
_refine_ls_weighting_scheme calc
_refine_ls_wR_factor_gt 0.1142
_refine_ls_wR_factor_ref 0.1199
_reflns_number_gt 8043
_reflns_number_total 9818
_reflns_threshold_expression >2sigma(I)
_cod_data_source_file om7008556-file002.cif
_cod_data_source_block 3Se
_cod_depositor_comments
;
The following automatic conversions were performed:

'_symmetry_cell_setting' value 'Monoclinic' changed to 'monoclinic'
according to /home/saulius/struct/CIF-dictionaries/cif_core.dic
dictionary named 'cif_core.dic' version 2.4.1 from 2010-06-29.

Automatic conversion script
Id: cif_fix_values 1715 2011-07-08 13:25:40Z adriana 
;
_cod_original_sg_symbol_Hall '-P 2yn  '
_cod_original_sg_symbol_H-M 'P2(1)/n  '
_cod_database_code 4074052

loop_
_symmetry_equiv_pos_as_xyz
'x, y, z'
'-x+1/2, y+1/2, -z+1/2'
'-x, -y, -z'
'x-1/2, -y-1/2, z-1/2'

loop_
_atom_site_label
_atom_site_type_symbol
_atom_site_fract_x
_atom_site_fract_y
_atom_site_fract_z
_atom_site_U_iso_or_equiv
_atom_site_adp_type
_atom_site_occupancy
_atom_site_symmetry_multiplicity
_atom_site_calc_flag
_atom_site_refinement_flags
B1 B 0.0666(5) 0.1396(3) 0.6526(3) 0.0412(13) Uani 1 1 d .
H10A H 0.0876 0.0975 0.6578 0.049 Uiso 1 1 d R
B2 B 0.1706(6) 0.1980(3) 0.6916(3) 0.0467(14) Uani 1 1 d .
H10B H 0.2490 0.1865 0.7184 0.056 Uiso 1 1 d R
B3 B 0.1572(6) 0.2615(3) 0.6395(3) 0.0465(14) Uani 1 1 d .
H10C H 0.2248 0.2868 0.6364 0.056 Uiso 1 1 d R
B4 B 0.0362(6) 0.2433(3) 0.5668(4) 0.0507(15) Uani 1 1 d .
H10D H 0.0425 0.2586 0.5245 0.061 Uiso 1 1 d R
B5 B 0.0306(6) 0.1864(3) 0.7158(3) 0.0487(15) Uani 1 1 d .
H10E H 0.0301 0.1704 0.7587 0.058 Uiso 1 1 d R
B6 B 0.0899(6) 0.2583(3) 0.7097(4) 0.0509(16) Uani 1 1 d .
H10F H 0.1199 0.2830 0.7482 0.061 Uiso 1 1 d R
B7 B 0.0040(7) 0.2882(3) 0.6333(4) 0.0590(18) Uani 1 1 d .
H10G H -0.0147 0.3306 0.6278 0.071 Uiso 1 1 d R
B8 B -0.1035(6) 0.2347(3) 0.5918(3) 0.0477(15) Uani 1 1 d .
H10H H -0.1822 0.2430 0.5634 0.057 Uiso 1 1 d R
B9 B -0.0854(6) 0.1686(3) 0.6465(3) 0.0474(14) Uani 1 1 d .
H10I H -0.1530 0.1422 0.6468 0.057 Uiso 1 1 d R
B10 B -0.0728(6) 0.2429(3) 0.6778(4) 0.0560(18) Uani 1 1 d .
H11A H -0.1331 0.2590 0.6989 0.067 Uiso 1 1 d R
B11 B -0.1164(6) 0.0953(3) 0.2897(3) 0.0512(17) Uani 1 1 d .
H11B H -0.1843 0.0970 0.3102 0.061 Uiso 1 1 d R
B12 B -0.0745(7) 0.0268(4) 0.2519(3) 0.061(2) Uani 1 1 d .
H11C H -0.1214 -0.0097 0.2505 0.074 Uiso 1 1 d R
B13 B 0.0863(6) 0.0247(3) 0.2646(3) 0.0530(16) Uani 1 1 d .
H11D H 0.1275 -0.0137 0.2696 0.064 Uiso 1 1 d R
B14 B 0.1530(7) 0.0906(3) 0.3093(4) 0.0568(17) Uani 1 1 d .
H11E H 0.2317 0.0899 0.3397 0.068 Uiso 1 1 d R
B15 B -0.1316(8) 0.0938(3) 0.2055(4) 0.062(2) Uani 1 1 d .
H11F H -0.2121 0.0946 0.1769 0.074 Uiso 1 1 d R
B16 B -0.0080(7) 0.0481(3) 0.1871(3) 0.0593(19) Uani 1 1 d .
H11G H -0.0178 0.0237 0.1479 0.071 Uiso 1 1 d R
B17 B 0.1339(8) 0.0856(3) 0.2202(3) 0.0589(18) Uani 1 1 d .
H11H H 0.2022 0.0835 0.2001 0.071 Uiso 1 1 d R
B18 B 0.0994(6) 0.1522(3) 0.2599(3) 0.0490(15) Uani 1 1 d .
H11I H 0.1445 0.1894 0.2628 0.059 Uiso 1 1 d R
B19 B -0.0695(7) 0.1580(4) 0.2488(3) 0.0566(17) Uani 1 1 d .
H11J H -0.1107 0.1962 0.2468 0.068 Uiso 1 1 d R
B20 B -0.0107(7) 0.1259(3) 0.1821(4) 0.0577(17) Uani 1 1 d .
H12B H -0.0195 0.1466 0.1406 0.069 Uiso 1 1 d R
C1 C -0.0151(5) 0.1743(2) 0.5816(3) 0.0411(11) Uani 1 1 d .
C2 C 0.1337(4) 0.1899(2) 0.6086(2) 0.0378(10) Uani 1 1 d .
C3 C 0.0293(4) 0.1299(2) 0.3188(2) 0.0359(10) Uani 1 1 d .
C4 C 0.0221(5) 0.0533(2) 0.3242(2) 0.0457(12) Uani 1 1 d .
C5 C -0.0941(5) 0.1861(2) 0.3995(3) 0.0473(12) Uani 1 1 d .
H5A H -0.1417 0.2081 0.3645 0.057 Uiso 1 1 calc R
C6 C -0.1396(4) 0.1688(2) 0.4489(2) 0.0370(10) Uani 1 1 d .
C7 C -0.2734(5) 0.1772(3) 0.4485(3) 0.0507(13) Uani 1 1 d .
C8 C 0.5820(4) 0.0950(2) 0.6187(3) 0.0437(12) Uani 1 1 d .
H8A H 0.6148 0.0957 0.5791 0.052 Uiso 1 1 calc R
C9 C 0.5551(5) 0.0375(2) 0.6443(3) 0.0426(12) Uani 1 1 d .
H9A H 0.5695 -0.0004 0.6229 0.051 Uiso 1 1 calc R
C10 C 0.4806(5) 0.0387(3) 0.6922(3) 0.0491(13) Uani 1 1 d .
C11 C 0.5471(5) 0.1499(3) 0.6430(3) 0.0465(12) Uani 1 1 d .
C12 C 0.4760(5) 0.1483(2) 0.6891(3) 0.0407(11) Uani 1 1 d .
H12A H 0.4352 0.1854 0.6982 0.049 Uiso 1 1 calc R
C13 C 0.4438(5) 0.0926(2) 0.7139(2) 0.0442(12) Uani 1 1 d .
H13A H 0.3818 0.0923 0.7399 0.053 Uiso 1 1 calc R
C14 C 0.5707(5) 0.2120(2) 0.6122(3) 0.0469(13) Uani 1 1 d .
H14A H 0.6373 0.2324 0.6417 0.070 Uiso 1 1 calc R
H14B H 0.4986 0.2366 0.6057 0.070 Uiso 1 1 calc R
H14C H 0.5907 0.2053 0.5704 0.070 Uiso 1 1 calc R
C15 C 0.4501(6) -0.0194(3) 0.7231(3) 0.0599(16) Uani 1 1 d .
H15A H 0.3627 -0.0170 0.7216 0.072 Uiso 1 1 calc R
C16 C 0.4654(6) -0.0772(3) 0.6789(4) 0.0644(17) Uani 1 1 d .
H16A H 0.4077 -0.0746 0.6368 0.097 Uiso 1 1 calc R
H16B H 0.4509 -0.1135 0.7013 0.097 Uiso 1 1 calc R
H16C H 0.5468 -0.0779 0.6723 0.097 Uiso 1 1 calc R
C17 C -0.4584(6) 0.2294(3) 0.3989(3) 0.0647(17) Uani 1 1 d .
H17A H -0.4849 0.2627 0.3693 0.097 Uiso 1 1 calc R
H17B H -0.4739 0.2384 0.4414 0.097 Uiso 1 1 calc R
H17C H -0.5024 0.1935 0.3812 0.097 Uiso 1 1 calc R
C18 C 0.5161(6) -0.0234(3) 0.7986(3) 0.0647(17) Uani 1 1 d .
H18A H 0.5115 0.0152 0.8192 0.097 Uiso 1 1 calc R
H18B H 0.6001 -0.0342 0.8031 0.097 Uiso 1 1 calc R
H18C H 0.4769 -0.0535 0.8197 0.097 Uiso 1 1 calc R
O1 O -0.3279(3) 0.14929(18) 0.4816(2) 0.0525(9) Uani 1 1 d .
O2 O -0.3270(4) 0.21949(19) 0.4064(2) 0.0638(12) Uani 1 1 d .
O3 O 0.8301(9) 0.0731(5) 0.9806(5) 0.059(3) Uani 0.40 1 d P
H3A H 0.8419 0.1015 1.0092 0.070 Uiso 0.40 1 d PR
H3B H 0.8913 0.0706 0.9635 0.070 Uiso 0.40 1 d PR
O4 O 0.1026(15) 0.1149(7) 0.0221(9) 0.074(4) Uani 0.30 1 d P
H4A H 0.1385 0.0960 0.0569 0.089 Uiso 0.30 1 d PR
H4B H 0.1066 0.1527 0.0295 0.089 Uiso 0.30 1 d PR
H5B H 0.0093 0.1126 0.8614 0.089 Uiso 0.30 1 d PR
H5C H 0.1271 0.1147 0.9011 0.089 Uiso 0.30 1 d PR
O5 O 0.0776(14) 0.1307(8) 0.8680(9) 0.076(5) Uani 0.30 1 d P
O6 O 0.7706(11) 0.1343(5) 0.8857(6) 0.075(4) Uani 0.40 1 d P
H6B H 0.8437 0.1415 0.8837 0.090 Uiso 0.40 1 d PR
H6A H 0.7223 0.1434 0.8490 0.090 Uiso 0.40 1 d PR
O7 O 0.3273(12) 0.0454(6) 0.9407(7) 0.057(3) Uani 0.30 1 d P
H7A H 0.3963 0.0564 0.9349 0.069 Uiso 0.30 1 d PR
H7B H 0.2937 0.0750 0.9556 0.069 Uiso 0.30 1 d PR
O8 O 0.5560(10) 0.0936(5) 0.9751(6) 0.046(3) Uani 0.30 1 d P
H8C H 0.6082 0.0670 0.9710 0.055 Uiso 0.30 1 d PR
H8D H 0.5603 0.1236 0.9501 0.055 Uiso 0.30 1 d PR
O9 O 0.7630(5) 0.2685(3) 0.8853(3) 0.0471(14) Uani 0.60 1 d P
H9E H 0.7283 0.2394 0.9004 0.056 Uiso 0.60 1 d PR
H9D H 0.7244 0.3011 0.8877 0.056 Uiso 0.60 1 d PR
O10 O 0.5097(8) 0.1627(5) 0.8495(4) 0.056(3) Uani 0.40 1 d P
H10M H 0.5694 0.1873 0.8576 0.067 Uiso 0.40 1 d PR
H10K H 0.5366 0.1266 0.8520 0.067 Uiso 0.40 1 d PR
Ru1 Ru 0.11780(3) 0.097361(16) 0.480538(17) 0.03079(10) Uani 1 1 d .
Ru2 Ru 0.38568(3) 0.090992(17) 0.606496(18) 0.03258(11) Uani 1 1 d .
S1 S -0.05916(10) 0.11744(5) 0.51287(6) 0.0343(2) Uani 1 1 d .
S2 S 0.23638(10) 0.16522(5) 0.55645(6) 0.0337(2) Uani 1 1 d .
S3 S 0.05887(12) 0.16734(6) 0.39962(6) 0.0403(3) Uani 1 1 d .
S4 S 0.03249(11) 0.02031(5) 0.40236(6) 0.0347(2) Uani 1 1 d .
Se1 Se 0.21614(4) 0.01706(2) 0.56099(2) 0.03097(12) Uani 1 1 d .
Se2 Se 0.33026(4) 0.05359(2) 0.48880(2) 0.03192(12) Uani 1 1 d .

loop_
_atom_site_aniso_label
_atom_site_aniso_U_11
_atom_site_aniso_U_22
_atom_site_aniso_U_33
_atom_site_aniso_U_23
_atom_site_aniso_U_13
_atom_site_aniso_U_12
B1 0.041(3) 0.043(3) 0.035(3) -0.001(2) -0.002(2) 0.005(2)
B2 0.053(4) 0.047(3) 0.040(3) 0.025(3) 0.010(3) 0.007(3)
B3 0.046(3) 0.049(3) 0.044(3) 0.024(3) 0.010(3) 0.005(3)
B4 0.041(3) 0.047(3) 0.060(4) 0.014(3) 0.002(3) 0.007(3)
B5 0.038(3) 0.061(4) 0.045(3) 0.003(3) 0.005(3) 0.002(3)
B6 0.057(4) 0.040(3) 0.066(4) 0.023(3) 0.035(3) 0.003(3)
B7 0.059(4) 0.047(4) 0.072(5) 0.019(3) 0.020(4) 0.002(3)
B8 0.052(4) 0.042(3) 0.059(4) 0.011(3) 0.031(3) -0.001(3)
B9 0.039(3) 0.061(4) 0.038(3) 0.005(3) 0.001(2) -0.016(3)
B10 0.035(3) 0.045(3) 0.081(5) 0.022(3) 0.001(3) -0.009(3)
B11 0.043(3) 0.044(3) 0.049(4) 0.002(3) -0.023(3) -0.001(3)
B12 0.069(5) 0.065(4) 0.038(3) 0.010(3) -0.012(3) -0.011(4)
B13 0.056(4) 0.062(4) 0.038(3) 0.000(3) 0.005(3) -0.007(3)
B14 0.049(4) 0.073(5) 0.052(4) -0.003(3) 0.020(3) -0.006(3)
B15 0.070(5) 0.055(4) 0.045(4) 0.002(3) -0.016(3) -0.006(3)
B16 0.075(5) 0.049(4) 0.040(3) 0.005(3) -0.015(3) -0.011(3)
B17 0.068(5) 0.070(4) 0.042(3) -0.005(3) 0.017(3) -0.010(4)
B18 0.052(4) 0.064(4) 0.033(3) -0.009(3) 0.015(3) -0.005(3)
B19 0.063(4) 0.072(4) 0.034(3) -0.009(3) 0.008(3) -0.010(3)
B20 0.072(5) 0.054(4) 0.050(4) 0.007(3) 0.019(3) -0.016(3)
C1 0.033(2) 0.041(3) 0.048(3) 0.006(2) 0.006(2) -0.002(2)
C2 0.029(2) 0.042(3) 0.040(3) 0.005(2) 0.0027(19) -0.0023(19)
C3 0.038(3) 0.048(3) 0.021(2) -0.0060(18) 0.0055(18) -0.004(2)
C4 0.053(3) 0.048(3) 0.031(3) 0.005(2) 0.001(2) -0.013(2)
C5 0.050(3) 0.046(3) 0.041(3) 0.004(2) 0.001(2) 0.001(2)
C6 0.036(2) 0.026(2) 0.045(3) 0.0075(19) 0.002(2) -0.0046(18)
C7 0.043(3) 0.053(3) 0.058(3) -0.006(3) 0.016(3) -0.010(3)
C8 0.029(2) 0.049(3) 0.049(3) 0.005(2) 0.001(2) 0.001(2)
C9 0.036(3) 0.042(3) 0.047(3) 0.001(2) 0.003(2) -0.003(2)
C10 0.039(3) 0.056(3) 0.048(3) 0.002(3) 0.001(2) -0.009(2)
C11 0.036(3) 0.055(3) 0.046(3) 0.014(2) 0.005(2) 0.000(2)
C12 0.039(3) 0.035(2) 0.044(3) 0.011(2) 0.003(2) 0.009(2)
C13 0.049(3) 0.048(3) 0.030(2) 0.003(2) -0.002(2) -0.002(2)
C14 0.035(3) 0.049(3) 0.062(3) 0.009(3) 0.023(2) 0.014(2)
C15 0.053(4) 0.060(4) 0.060(4) -0.010(3) 0.000(3) -0.006(3)
C16 0.046(3) 0.076(4) 0.077(5) -0.002(3) 0.026(3) 0.002(3)
C17 0.059(4) 0.068(4) 0.069(4) -0.023(3) 0.021(3) -0.017(3)
C18 0.055(4) 0.066(4) 0.066(4) -0.014(3) 0.002(3) -0.016(3)
O1 0.042(2) 0.059(2) 0.057(2) 0.0096(19) 0.0136(18) -0.0034(18)
O2 0.059(3) 0.058(2) 0.076(3) -0.023(2) 0.019(2) -0.017(2)
O3 0.054(6) 0.054(6) 0.062(7) -0.016(5) 0.003(5) -0.010(5)
O4 0.070(10) 0.060(9) 0.106(13) -0.007(9) 0.047(9) 0.001(8)
O5 0.061(9) 0.088(11) 0.083(11) 0.048(9) 0.023(8) 0.024(8)
O6 0.066(7) 0.065(7) 0.082(8) -0.011(6) -0.009(6) -0.022(6)
O7 0.049(8) 0.065(9) 0.061(8) -0.014(7) 0.020(6) -0.011(6)
O8 0.032(6) 0.047(7) 0.056(8) 0.009(6) 0.008(5) 0.002(5)
O9 0.038(3) 0.050(3) 0.051(4) 0.003(3) 0.007(3) -0.014(3)
O10 0.041(5) 0.077(7) 0.041(5) 0.008(5) -0.006(4) -0.009(5)
Ru1 0.0347(2) 0.03104(19) 0.02786(19) 0.00880(14) 0.00977(14) -0.00843(14)
Ru2 0.0337(2) 0.0348(2) 0.03002(19) 0.00977(14) 0.00924(15) -0.00856(15)
S1 0.0316(6) 0.0363(6) 0.0351(6) 0.0087(5) 0.0079(5) -0.0078(4)
S2 0.0321(6) 0.0321(5) 0.0382(6) 0.0102(5) 0.0110(5) -0.0080(4)
S3 0.0465(7) 0.0351(6) 0.0387(6) 0.0002(5) 0.0088(5) 0.0003(5)
S4 0.0380(6) 0.0322(5) 0.0294(5) 0.0023(4) -0.0008(4) 0.0016(4)
Se1 0.0303(2) 0.0343(2) 0.0299(2) 0.00864(18) 0.01027(17) -0.00836(17)
Se2 0.0333(2) 0.0344(2) 0.0290(2) 0.00884(17) 0.00921(17) -0.00878(18)

loop_
_atom_type_symbol
_atom_type_description
_atom_type_scat_dispersion_real
_atom_type_scat_dispersion_imag
_atom_type_scat_source
C C 0.0033 0.0016 'International Tables Vol C Tables 4.2.6.8 and 6.1.1.4'
H H 0.0000 0.0000 'International Tables Vol C Tables 4.2.6.8 and 6.1.1.4'
B B 0.0013 0.0007 'International Tables Vol C Tables 4.2.6.8 and 6.1.1.4'
O O 0.0106 0.0060 'International Tables Vol C Tables 4.2.6.8 and 6.1.1.4'
S S 0.1246 0.1234 'International Tables Vol C Tables 4.2.6.8 and 6.1.1.4'
Se Se -0.0929 2.2259 'International Tables Vol C Tables 4.2.6.8 and 6.1.1.4'
Ru Ru -1.2594 0.8363 'International Tables Vol C Tables 4.2.6.8 and 6.1.1.4'

loop_
_geom_angle_atom_site_label_1
_geom_angle_atom_site_label_2
_geom_angle_atom_site_label_3
_geom_angle
C1 B1 C2 58.1(3)
C1 B1 B5 101.7(4)
C2 B1 B5 102.8(4)
C1 B1 B2 103.1(4)
C2 B1 B2 57.1(3)
B5 B1 B2 59.6(3)
C1 B1 B9 58.4(3)
C2 B1 B9 105.2(4)
B5 B1 B9 58.0(3)
B2 B1 B9 106.5(4)
C1 B1 H10A 126.4
C2 B1 H10A 123.8
B5 B1 H10A 124.8
B2 B1 H10A 121.8
B9 B1 H10A 123.8
C2 B2 B6 107.0(4)
C2 B2 B3 59.3(3)
B6 B2 B3 62.5(3)
C2 B2 B5 104.7(4)
B6 B2 B5 59.7(4)
B3 B2 B5 109.6(4)
C2 B2 B1 59.2(3)
B6 B2 B1 109.5(5)
B3 B2 B1 110.0(4)
B5 B2 B1 59.9(4)
C2 B2 H10B 122.4
B6 B2 H10B 123.0
B3 B2 H10B 120.1
B5 B2 H10B 123.6
B1 B2 H10B 119.0
C2 B3 B2 58.3(3)
C2 B3 B6 102.2(4)
B2 B3 B6 57.3(3)
C2 B3 B7 102.5(5)
B2 B3 B7 104.3(4)
B6 B3 B7 59.3(4)
C2 B3 B4 57.6(3)
B2 B3 B4 105.8(5)
B6 B3 B4 106.6(5)
B7 B3 B4 59.7(4)
C2 B3 H10C 124.7
B2 B3 H10C 123.6
B6 B3 H10C 125.0
B7 B3 H10C 124.7
B4 B3 H10C 121.5
C1 B4 C2 59.2(3)
C1 B4 B8 59.0(3)
C2 B4 B8 106.6(5)
C1 B4 B7 102.6(5)
C2 B4 B7 102.3(5)
B8 B4 B7 58.9(4)
C1 B4 B3 105.6(4)
C2 B4 B3 57.6(3)
B8 B4 B3 108.8(5)
B7 B4 B3 59.5(4)
C1 B4 H10D 126.0
C2 B4 H10D 122.0
B8 B4 H10D 124.6
B7 B4 H10D 125.5
B3 B4 H10D 118.5
B6 B5 B9 111.8(5)
B6 B5 B10 63.0(4)
B9 B5 B10 60.2(4)
B6 B5 B2 57.8(4)
B9 B5 B2 109.9(5)
B10 B5 B2 107.9(5)
B6 B5 B1 108.3(5)
B9 B5 B1 61.4(4)
B10 B5 B1 108.8(5)
B2 B5 B1 60.4(4)
B6 B5 H10E 119.5
B9 B5 H10E 121.0
B10 B5 H10E 122.0
B2 B5 H10E 120.9
B1 B5 H10E 121.2
B2 B6 B5 62.5(4)
B2 B6 B7 107.5(5)
B5 B6 B7 105.5(5)
B2 B6 B3 60.1(3)
B5 B6 B3 109.8(5)
B7 B6 B3 60.5(4)
B2 B6 B10 108.5(5)
B5 B6 B10 59.1(4)
B7 B6 B10 57.2(4)
B3 B6 B10 107.1(5)
B2 B6 H10F 121.7
B5 B6 H10F 121.5
B7 B6 H10F 122.8
B3 B6 H10F 121.3
B10 B6 H10F 122.1
B10 B7 B8 60.0(4)
B10 B7 B6 62.8(4)
B8 B7 B6 110.7(5)
B10 B7 B3 111.5(5)
B8 B7 B3 110.6(5)
B6 B7 B3 60.3(4)
B10 B7 B4 108.1(5)
B8 B7 B4 59.9(4)
B6 B7 B4 108.3(5)
B3 B7 B4 60.8(4)
B10 B7 H10G 120.2
B8 B7 H10G 119.3
B6 B7 H10G 121.6
B3 B7 H10G 120.5
B4 B7 H10G 121.6
C1 B8 B10 103.2(5)
C1 B8 B7 103.3(5)
B10 B8 B7 59.0(4)
C1 B8 B4 57.7(3)
B10 B8 B4 108.2(5)
B7 B8 B4 61.2(4)
C1 B8 B9 58.2(3)
B10 B8 B9 58.9(4)
B7 B8 B9 105.6(5)
B4 B8 B9 106.9(4)
C1 B8 H10H 123.7
B10 B8 H10H 122.6
B7 B8 H10H 126.9
B4 B8 H10H 123.5
B9 B8 H10H 119.0
C1 B9 B5 103.6(4)
C1 B9 B10 102.1(4)
B5 B9 B10 60.4(4)
C1 B9 B1 58.4(3)
B5 B9 B1 60.6(3)
B10 B9 B1 108.2(4)
C1 B9 B8 57.4(3)
B5 B9 B8 106.5(5)
B10 B9 B8 58.2(4)
B1 B9 B8 106.9(4)
C1 B9 H10I 124.1
B5 B9 H10I 124.9
B10 B9 H10I 124.0
B1 B9 H10I 121.7
B8 B9 H10I 121.1
B7 B10 B8 61.0(4)
B7 B10 B9 110.4(6)
B8 B10 B9 63.0(4)
B7 B10 B5 106.7(5)
B8 B10 B5 109.5(5)
B9 B10 B5 59.4(4)
B7 B10 B6 59.9(4)
B8 B10 B6 109.1(5)
B9 B10 B6 107.0(5)
B5 B10 B6 57.9(3)
B7 B10 H11A 122.0
B8 B10 H11A 121.0
B9 B10 H11A 120.7
B5 B10 H11A 121.5
B6 B10 H11A 121.7
B15 B11 B19 59.6(4)
B15 B11 C3 102.4(5)
B19 B11 C3 58.1(3)
B15 B11 C4 105.1(5)
B19 B11 C4 105.2(5)
C3 B11 C4 56.4(3)
B15 B11 B12 61.1(4)
B19 B11 B12 107.8(6)
C3 B11 B12 101.0(5)
C4 B11 B12 57.1(3)
B15 B11 H11B 123.6
B19 B11 H11B 122.8
C3 B11 H11B 126.9
C4 B11 H11B 123.3
B12 B11 H11B 122.7
C4 B12 B16 106.2(5)
C4 B12 B13 57.9(4)
B16 B12 B13 60.8(4)
C4 B12 B15 104.9(5)
B16 B12 B15 62.1(4)
B13 B12 B15 108.9(6)
C4 B12 B11 61.2(4)
B16 B12 B11 108.1(5)
B13 B12 B11 108.6(5)
B15 B12 B11 56.7(4)
C4 B12 H11C 122.6
B16 B12 H11C 122.3
B13 B12 H11C 121.3
B15 B12 H11C 123.3
B11 B12 H11C 120.9
C4 B13 B12 60.0(4)
C4 B13 B16 106.5(5)
B12 B13 B16 59.2(4)
C4 B13 B17 109.2(5)
B12 B13 B17 109.1(5)
B16 B13 B17 60.2(4)
C4 B13 B14 61.3(4)
B12 B13 B14 110.2(5)
B16 B13 B14 108.6(5)
B17 B13 B14 61.0(4)
C4 B13 H11D 121.9
B12 B13 H11D 119.4
B16 B13 H11D 121.5
B17 B13 H11D 121.6
B14 B13 H11D 121.9
C3 B14 B18 58.9(4)
C3 B14 C4 58.4(3)
B18 B14 C4 106.3(5)
C3 B14 B13 102.7(5)
B18 B14 B13 106.8(5)
C4 B14 B13 56.7(4)
C3 B14 B17 104.4(5)
B18 B14 B17 60.1(4)
C4 B14 B17 104.3(5)
B13 B14 B17 59.3(4)
C3 B14 H11E 126.2
B18 B14 H11E 123.0
C4 B14 H11E 123.5
B13 B14 H11E 122.4
B17 B14 H11E 122.6
B20 B15 B11 112.9(5)
B20 B15 B19 63.7(4)
B11 B15 B19 61.7(4)
B20 B15 B12 106.6(6)
B11 B15 B12 62.2(4)
B19 B15 B12 110.2(5)
B20 B15 B16 58.0(5)
B11 B15 B16 109.1(5)
B19 B15 B16 108.9(5)
B12 B15 B16 57.8(4)
B20 B15 H11F 121.2
B11 B15 H11F 118.8
B19 B15 H11F 120.8
B12 B15 H11F 120.8
B16 B15 H11F 122.4
B20 B16 B12 108.0(6)
B20 B16 B13 110.0(5)
B12 B16 B13 60.0(4)
B20 B16 B17 64.0(4)
B12 B16 B17 109.6(5)
B13 B16 B17 59.9(4)
B20 B16 B15 57.3(4)
B12 B16 B15 60.2(5)
B13 B16 B15 106.9(5)
B17 B16 B15 108.7(5)
B20 B16 H11G 121.0
B12 B16 H11G 120.9
B13 B16 H11G 121.7
B17 B16 H11G 120.0
B15 B16 H11G 123.1
B18 B17 B13 105.0(5)
B18 B17 B16 106.7(6)
B13 B17 B16 59.9(4)
B18 B17 B14 57.4(4)
B13 B17 B14 59.8(4)
B16 B17 B14 107.4(5)
B18 B17 B20 62.3(4)
B13 B17 B20 103.9(5)
B16 B17 B20 56.2(4)
B14 B17 B20 106.5(5)
B18 B17 H11H 122.0
B13 B17 H11H 124.0
B16 B17 H11H 123.1
B14 B17 H11H 122.2
B20 B17 H11H 123.4
C3 B18 B14 59.6(4)
C3 B18 B17 106.7(5)
B14 B18 B17 62.5(4)
C3 B18 B19 57.9(3)
B14 B18 B19 109.3(5)
B17 B18 B19 109.2(5)
C3 B18 B20 101.9(4)
B14 B18 B20 109.5(5)
B17 B18 B20 61.1(4)
B19 B18 B20 57.9(4)
C3 B18 H11I 122.7
B14 B18 H11I 122.2
B17 B18 H11I 124.5
B19 B18 H11I 117.3
B20 B18 H11I 123.3
C3 B19 B15 104.1(5)
C3 B19 B11 61.3(3)
B15 B19 B11 58.7(4)
C3 B19 B20 102.9(5)
B15 B19 B20 57.4(4)
B11 B19 B20 105.5(5)
C3 B19 B18 55.6(3)
B15 B19 B18 106.4(6)
B11 B19 B18 107.4(5)
B20 B19 B18 61.4(4)
C3 B19 H11J 124.3
B15 B19 H11J 124.3
B11 B19 H11J 120.8
B20 B19 H11J 124.7
B18 B19 H11J 122.3
B15 B20 B16 64.7(5)
B15 B20 B19 58.9(4)
B16 B20 B19 110.4(5)
B15 B20 B17 111.0(5)
B16 B20 B17 59.7(4)
B19 B20 B17 107.7(5)
B15 B20 B18 107.0(5)
B16 B20 B18 105.0(5)
B19 B20 B18 60.6(4)
B17 B20 B18 56.6(4)
B15 B20 H12B 122.3
B16 B20 H12B 121.7
B19 B20 H12B 121.4
B17 B20 H12B 120.2
B18 B20 H12B 122.1
C2 C1 B4 60.9(3)
C2 C1 B8 111.4(4)
B4 C1 B8 63.3(3)
C2 C1 B1 61.0(3)
B4 C1 B1 114.9(4)
B8 C1 B1 116.7(4)
C2 C1 B9 111.3(4)
B4 C1 B9 116.7(5)
B8 C1 B9 64.5(4)
B1 C1 B9 63.2(3)
C2 C1 S1 117.2(3)
B4 C1 S1 120.5(4)
B8 C1 S1 124.0(4)
B1 C1 S1 110.2(3)
B9 C1 S1 117.3(3)
C1 C2 B2 110.4(4)
C1 C2 B3 111.8(4)
B2 C2 B3 62.5(3)
C1 C2 B4 59.8(3)
B2 C2 B4 114.9(4)
B3 C2 B4 64.8(4)
C1 C2 B1 60.9(3)
B2 C2 B1 63.7(3)
B3 C2 B1 116.5(4)
B4 C2 B1 113.9(4)
C1 C2 S2 117.4(3)
B2 C2 S2 126.5(3)
B3 C2 S2 115.7(3)
B4 C2 S2 109.0(4)
B1 C2 S2 122.4(3)
B18 C3 B14 61.5(4)
B18 C3 C4 112.3(4)
B14 C3 C4 63.4(4)
B18 C3 B19 66.5(4)
B14 C3 B19 118.1(4)
C4 C3 B19 112.5(4)
B18 C3 B11 115.7(4)
B14 C3 B11 117.4(4)
C4 C3 B11 62.7(3)
B19 C3 B11 60.6(4)
B18 C3 S3 121.3(4)
B14 C3 S3 111.3(4)
C4 C3 S3 113.0(3)
B19 C3 S3 123.5(4)
B11 C3 S3 117.2(4)
C3 C4 B13 106.7(4)
C3 C4 B12 108.1(4)
B13 C4 B12 62.1(4)
C3 C4 S4 118.7(3)
B13 C4 S4 124.9(4)
B12 C4 S4 123.3(4)
C3 C4 B14 58.2(3)
B13 C4 B14 62.0(4)
B12 C4 B14 112.5(5)
S4 C4 B14 118.4(4)
C3 C4 B11 61.0(3)
B13 C4 B11 112.3(4)
B12 C4 B11 61.7(4)
S4 C4 B11 116.1(4)
B14 C4 B11 111.5(4)
C6 C5 S3 119.5(4)
C6 C5 H5A 120.3
S3 C5 H5A 120.3
C5 C6 C7 122.2(5)
C5 C6 S1 122.4(4)
C7 C6 S1 113.8(4)
O1 C7 O2 121.8(5)
O1 C7 C6 125.3(5)
O2 C7 C6 112.8(5)
C11 C8 C9 121.9(5)
C11 C8 Ru2 73.3(3)
C9 C8 Ru2 73.0(3)
C11 C8 H8A 118.7
C9 C8 H8A 118.7
Ru2 C8 H8A 118.7
C8 C9 C10 116.6(5)
C8 C9 Ru2 68.9(3)
C10 C9 Ru2 69.1(3)
C8 C9 H9A 120.9
C10 C9 H9A 120.9
Ru2 C9 H9A 120.9
C13 C10 C9 120.7(5)
C13 C10 C15 118.8(5)
C9 C10 C15 120.3(5)
C13 C10 Ru2 71.3(3)
C9 C10 Ru2 72.6(3)
C15 C10 Ru2 132.9(4)
C12 C11 C8 118.7(5)
C12 C11 C14 119.2(5)
C8 C11 C14 121.5(5)
C12 C11 Ru2 70.0(3)
C8 C11 Ru2 69.4(3)
C14 C11 Ru2 125.5(4)
C11 C12 C13 121.0(5)
C11 C12 Ru2 73.2(3)
C13 C12 Ru2 70.7(3)
C11 C12 H12A 119.0
C13 C12 H12A 119.0
Ru2 C12 H12A 119.0
C10 C13 C12 120.8(5)
C10 C13 Ru2 71.9(3)
C12 C13 Ru2 71.4(3)
C10 C13 H13A 119.1
C12 C13 H13A 119.1
Ru2 C13 H13A 119.1
C11 C14 H14A 109.5
C11 C14 H14B 109.5
H14A C14 H14B 109.5
C11 C14 H14C 109.5
H14A C14 H14C 109.5
H14B C14 H14C 109.5
C10 C15 C18 111.7(5)
C10 C15 C16 111.5(6)
C18 C15 C16 115.9(5)
C10 C15 H15A 105.6
C18 C15 H15A 105.6
C16 C15 H15A 105.6
C15 C16 H16A 109.5
C15 C16 H16B 109.5
H16A C16 H16B 109.5
C15 C16 H16C 109.5
H16A C16 H16C 109.5
H16B C16 H16C 109.5
O2 C17 H17A 109.5
O2 C17 H17B 109.5
H17A C17 H17B 109.5
O2 C17 H17C 109.5
H17A C17 H17C 109.5
H17B C17 H17C 109.5
C15 C18 H18A 109.5
C15 C18 H18B 109.5
H18A C18 H18B 109.5
C15 C18 H18C 109.5
H18A C18 H18C 109.5
H18B C18 H18C 109.5
C7 O2 C17 117.7(5)
H3A O3 H3B 109.5
H4A O4 H4B 109.5
H5B O5 H5C 109.3
H6B O6 H6A 109.5
H7A O7 H7B 109.5
H8C O8 H8D 109.5
H9E O9 H9D 109.5
H10M O10 H10K 109.5
S3 Ru1 S1 87.87(5)
S3 Ru1 S2 94.76(5)
S1 Ru1 S2 94.38(4)
S3 Ru1 S4 88.95(5)
S1 Ru1 S4 95.66(5)
S2 Ru1 S4 169.42(5)
S3 Ru1 Se1 169.44(4)
S1 Ru1 Se1 102.67(3)
S2 Ru1 Se1 84.98(3)
S4 Ru1 Se1 89.56(3)
S3 Ru1 Se2 114.47(4)
S1 Ru1 Se2 157.15(3)
S2 Ru1 Se2 79.67(3)
S4 Ru1 Se2 89.78(3)
Se1 Ru1 Se2 55.070(16)
C8 Ru2 C13 80.1(2)
C8 Ru2 C10 68.7(2)
C13 Ru2 C10 36.8(2)
C8 Ru2 C12 67.1(2)
C13 Ru2 C12 37.88(19)
C10 Ru2 C12 67.49(19)
C8 Ru2 C11 37.3(2)
C13 Ru2 C11 67.4(2)
C10 Ru2 C11 80.09(19)
C12 Ru2 C11 36.8(2)
C8 Ru2 C9 38.11(19)
C13 Ru2 C9 67.7(2)
C10 Ru2 C9 38.3(2)
C12 Ru2 C9 80.11(18)
C11 Ru2 C9 67.96(19)
C8 Ru2 S2 127.87(14)
C13 Ru2 S2 116.29(15)
C10 Ru2 S2 150.86(17)
C12 Ru2 S2 95.35(12)
C11 Ru2 S2 100.44(14)
C9 Ru2 S2 165.91(14)
C8 Ru2 Se2 97.96(15)
C13 Ru2 Se2 161.65(14)
C10 Ru2 Se2 125.52(16)
C12 Ru2 Se2 156.60(14)
C11 Ru2 Se2 121.27(15)
C9 Ru2 Se2 99.43(14)
S2 Ru2 Se2 79.42(3)
C8 Ru2 Se1 137.06(14)
C13 Ru2 Se1 114.41(15)
C10 Ru2 Se1 98.33(14)
C12 Ru2 Se1 147.34(14)
C11 Ru2 Se1 174.37(15)
C9 Ru2 Se1 107.46(13)
S2 Ru2 Se1 83.59(3)
Se2 Ru2 Se1 55.346(16)
C6 S1 C1 97.8(2)
C6 S1 Ru1 102.95(17)
C1 S1 Ru1 105.06(17)
C2 S2 Ru1 104.25(15)
C2 S2 Ru2 114.88(16)
Ru1 S2 Ru2 94.82(5)
C5 S3 C3 98.0(2)
C5 S3 Ru1 105.96(19)
C3 S3 Ru1 109.25(17)
C4 S4 Ru1 105.06(17)
Se2 Se1 Ru1 63.41(2)
Se2 Se1 Ru2 62.19(2)
Ru1 Se1 Ru2 88.16(2)
Se1 Se2 Ru2 62.47(2)
Se1 Se2 Ru1 61.52(2)
Ru2 Se2 Ru1 87.35(2)

loop_
_geom_bond_atom_site_label_1
_geom_bond_atom_site_label_2
_geom_bond_distance
B1 C1 1.722(7)
B1 C2 1.724(8)
B1 B5 1.791(9)
B1 B2 1.800(9)
B1 B9 1.806(9)
B1 H10A 0.9600
B2 C2 1.685(8)
B2 B6 1.705(9)
B2 B3 1.756(7)
B2 B5 1.786(9)
B2 H10B 0.9600
B3 C2 1.702(8)
B3 B6 1.797(9)
B3 B7 1.801(10)
B3 B4 1.824(9)
B3 H10C 0.9599
B4 C1 1.685(8)
B4 C2 1.703(7)
B4 B8 1.781(9)
B4 B7 1.804(11)
B4 H10D 0.9600
B5 B6 1.739(9)
B5 B9 1.745(8)
B5 B10 1.761(9)
B5 H10E 0.9598
B6 B7 1.779(10)
B6 B10 1.828(9)
B6 H10F 0.9602
B7 B10 1.728(10)
B7 B8 1.763(10)
B7 H10G 0.9601
B8 C1 1.708(8)
B8 B10 1.747(10)
B8 B9 1.830(9)
B8 H10H 0.9601
B9 C1 1.724(8)
B9 B10 1.759(10)
B9 H10I 0.9599
B10 H11A 0.9601
B11 B15 1.717(10)
B11 B19 1.769(10)
B11 C3 1.782(8)
B11 C4 1.810(8)
B11 B12 1.818(11)
B11 H11B 0.9601
B12 C4 1.734(8)
B12 B16 1.755(11)
B12 B13 1.770(11)
B12 B15 1.800(10)
B12 H11C 0.9599
B13 C4 1.698(9)
B13 B16 1.782(9)
B13 B17 1.783(10)
B13 B14 1.793(10)
B13 H11D 0.9600
B14 C3 1.692(9)
B14 B18 1.723(10)
B14 C4 1.780(9)
B14 B17 1.814(10)
B14 H11E 0.9600
B15 B20 1.706(11)
B15 B19 1.734(10)
B15 B16 1.833(12)
B15 H11F 0.9601
B16 B20 1.720(10)
B16 B17 1.788(10)
B16 H11G 0.9600
B17 B18 1.774(10)
B17 B20 1.861(11)
B17 H11H 0.9599
B18 C3 1.680(8)
B18 B19 1.867(10)
B18 B20 1.881(10)
B18 H11I 0.9599
B19 C3 1.724(8)
B19 B20 1.816(10)
B19 H11J 0.9601
B20 H12B 0.9601
C1 C2 1.674(7)
C1 S1 1.877(5)
C2 S2 1.845(5)
C3 C4 1.696(7)
C3 S3 1.830(5)
C4 S4 1.758(5)
C5 C6 1.308(8)
C5 S3 1.773(6)
C5 H5A 0.9300
C6 C7 1.518(7)
C6 S1 1.817(5)
C7 O1 1.197(7)
C7 O2 1.323(7)
C8 C11 1.406(8)
C8 C9 1.435(7)
C8 Ru2 2.169(5)
C8 H8A 0.9800
C9 C10 1.446(8)
C9 Ru2 2.224(5)
C9 H9A 0.9800
C10 C13 1.372(8)
C10 C15 1.511(9)
C10 Ru2 2.178(6)
C11 C12 1.388(8)
C11 C14 1.562(7)
C11 Ru2 2.220(5)
C12 C13 1.412(7)
C12 Ru2 2.180(5)
C12 H12A 0.9800
C13 Ru2 2.170(5)
C13 H13A 0.9800
C14 H14A 0.9600
C14 H14B 0.9600
C14 H14C 0.9600
C15 C18 1.570(9)
C15 C16 1.604(9)
C15 H15A 0.9800
C16 H16A 0.9600
C16 H16B 0.9600
C16 H16C 0.9600
C17 O2 1.469(8)
C17 H17A 0.9600
C17 H17B 0.9600
C17 H17C 0.9600
C18 H18A 0.9600
C18 H18B 0.9600
C18 H18C 0.9600
O3 H3A 0.8499
O3 H3B 0.8499
O4 H4A 0.8500
O4 H4B 0.8499
O5 H5B 0.8491
O5 H5C 0.8528
O6 H6B 0.8500
O6 H6A 0.8500
O7 H7A 0.8499
O7 H7B 0.8500
O8 H8C 0.8500
O8 H8D 0.8501
O9 H9E 0.8500
O9 H9D 0.8500
O10 H10M 0.8499
O10 H10K 0.8500
Ru1 S3 2.2636(13)
Ru1 S1 2.2942(13)
Ru1 S2 2.3490(12)
Ru1 S4 2.3907(12)
Ru1 Se1 2.5072(6)
Ru1 Se2 2.5507(8)
Ru2 S2 2.4021(12)
Ru2 Se2 2.5144(8)
Ru2 Se1 2.5209(7)
Se1 Se2 2.3386(7)
